data_7702366
loop_
_publ_author_name
'Zhu, Nianyong'
'Fenske, Dieter'

_publ_section_title
;
 Novel Cu--Se clusters with Se--layer structures:
 [Cu32Se7(SenBu)18(PiPr3)6], [Cu50Se20(SetBu)10(PiPr3)10],
 [Cu73Se35(SePh)3(PiPr3)21], [Cu140Se70(PEt3)34] and [Cu140Se70(PEt3)36]
;
_journal_issue 7
_journal_name_full 'Journal of the Chemical Society, Dalton Transactions'
_journal_page_first 1067
_journal_paper_doi 10.1039/a900021f
_journal_year 1999
_chemical_compound_source Diethylether
_chemical_formula_moiety 'C138 H320 Cu50 O2 P10 Se30'
_chemical_formula_structural 'C34.5 H80 Cu12.5 O0.5 P2.5 Se7.5'
_chemical_formula_sum 'C138 H320 Cu50 O2 P10 Se30'
_chemical_formula_weight 7867.44
_chemical_name_common Copper-selenato-selenido-cluster
_chemical_name_systematic
;
 The CIF file for the structure of 3
;
_space_group_IT_number 12
_space_group_name_Hall '-C 2y'
_space_group_name_H-M_alt 'C 1 2/m 1'
_symmetry_cell_setting monoclinic
_symmetry_space_group_name_H-M 'C 1 2/m 1'
_atom_sites_solution_hydrogens geom
_atom_sites_solution_primary direct
_atom_sites_solution_secondary difmap
_audit_creation_method SHELXL
_cell_angle_alpha 90.00
_cell_angle_beta 119.44(3)
_cell_angle_gamma 90.00
_cell_formula_units_Z 2
_cell_length_a 33.998(7)
_cell_length_b 20.160(4)
_cell_length_c 19.923(4)
_cell_measurement_temperature 203(2)
_cell_volume 11892(5)
_computing_cell_refinement Stoe-IPDS-software
_computing_data_collection Stoe-IPDS-software
_computing_data_reduction Stoe-IPDS-software
_computing_molecular_graphics Schakal-97
_computing_structure_refinement 'SHELXL-93 (Sheldrick, 1993)'
_computing_structure_solution 'SHELXS-86 (Sheldrick, 1990)'
_diffrn_ambient_temperature 203(2)
_diffrn_measurement_device Stoe-IPDS
_diffrn_measurement_method Imaging-plate
_diffrn_radiation_monochromator graphite
_diffrn_radiation_source 'fine-focus sealed tube'
_diffrn_radiation_type MoKa
_diffrn_radiation_wavelength 0.71073
_diffrn_reflns_av_R_equivalents 0.0688
_diffrn_reflns_av_sigmaI/netI 0.0514
_diffrn_reflns_limit_h_max 39
_diffrn_reflns_limit_h_min -38
_diffrn_reflns_limit_k_max 24
_diffrn_reflns_limit_k_min -24
_diffrn_reflns_limit_l_max 24
_diffrn_reflns_limit_l_min -18
_diffrn_reflns_number 28803
_diffrn_reflns_theta_max 25.96
_diffrn_reflns_theta_min 2.33
_exptl_absorpt_coefficient_mu 9.052
_exptl_crystal_colour Brown
_exptl_crystal_density_diffrn 2.197
_exptl_crystal_description Prism
_exptl_crystal_F_000 7568
_exptl_crystal_size_max 0.4
_exptl_crystal_size_mid 0.4
_exptl_crystal_size_min 0.3
_refine_diff_density_max 1.801
_refine_diff_density_min -1.726
_refine_diff_density_rms 0.215
_refine_ls_extinction_method none
_refine_ls_goodness_of_fit_all 1.009
_refine_ls_goodness_of_fit_obs 1.034
_refine_ls_matrix_type full
_refine_ls_number_parameters 431
_refine_ls_number_reflns 11156
_refine_ls_number_restraints 3
_refine_ls_restrained_S_all 1.009
_refine_ls_restrained_S_obs 1.034
_refine_ls_R_factor_all 0.0827
_refine_ls_R_factor_obs 0.0682
_refine_ls_shift/esd_max 0.072
_refine_ls_shift/esd_mean 0.003
_refine_ls_structure_factor_coef Fsqd
_refine_ls_weighting_details 'w=3D1/[s^2^(Fo^2^)+( 0.1278P)^2^+173.5518P] where = P=3D(Fo^2^+2Fc^2^)/3'
_refine_ls_weighting_scheme calc
_refine_ls_wR_factor_all 0.2060
_refine_ls_wR_factor_obs 0.1892
_reflns_number_observed 8990
_reflns_number_total 11157
_reflns_observed_criterion >2sigma(I)
_cod_data_source_file 900021f.txt
_cod_data_source_block Cu50Se20(SetBu)10(PiPr3)10
_cod_depositor_comments
;
The following automatic conversions were performed:

data item '_symmetry_cell_setting' value 'Monoclinic' was changed to
'monoclinic' in accordance with the
/home/saulius/struct/COD-crude-data/automatic-downloads/DataCite-retrospective/RSC/depositions/lib/dictionaries/cif_core.dic
dictionary named 'cif_core.dic' version 2.4.2 last updated on
2011-04-26.

data item '_refine_ls_weighting_scheme' value 'calc
w=3D1/[s^2^(Fo^2^)+( 0.1278P)^2^+173.5518P] where =
P=3D(Fo^2^+2Fc^2^)/3' was changed to 'calc'. A new data item
'_refine_ls_weighting_details' was created with the value set to
'w=3D1/[s^2^(Fo^2^)+( 0.1278P)^2^+173.5518P] where =
P=3D(Fo^2^+2Fc^2^)/3'.

Automatic conversion script
Id: cif_fix_values 6909 2019-04-08 15:41:33Z antanas 
;
_cod_original_cell_volume 11891.8(41)
_cod_original_sg_symbol_H-M C2/m
_cod_database_code 7702366

loop_
_symmetry_equiv_pos_as_xyz
'x, y, z'
'-x, y, -z'
'x+1/2, y+1/2, z'
'-x+1/2, y+1/2, -z'
'-x, -y, -z'
'x, -y, z'
'-x+1/2, -y+1/2, -z'
'x+1/2, -y+1/2, z'

loop_
_atom_site_aniso_label
_atom_site_aniso_U_11
_atom_site_aniso_U_22
_atom_site_aniso_U_33
_atom_site_aniso_U_23
_atom_site_aniso_U_13
_atom_site_aniso_U_12
Se1 0.0358(5) 0.0346(4) 0.0367(5) 0.0041(3) 0.0149(4) 0.0073(3)
Se2 0.0339(6) 0.0349(6) 0.0311(6) 0.000 0.0172(5) 0.000
Se3 0.0310(6) 0.0446(7) 0.0294(6) 0.000 0.0108(5) 0.000
Se4 0.0267(6) 0.0313(5) 0.0292(6) 0.000 0.0131(5) 0.000
Se5 0.0389(5) 0.0299(4) 0.0331(4) -0.0005(3) 0.0144(4) 0.0024(3)
Se6 0.0319(7) 0.0476(7) 0.0362(7) 0.000 0.0175(5) 0.000
Se7 0.0415(5) 0.0433(5) 0.0312(4) -0.0059(4) 0.0172(4) -0.0018(4)
Se8 0.0465(6) 0.0525(5) 0.0365(5) 0.0038(4) 0.0196(4) -0.0097(4)
Se9 0.0389(5) 0.0564(6) 0.0393(5) -0.0022(4) 0.0202(4) 0.0090(4)
Se10 0.0461(8) 0.0672(9) 0.0394(7) 0.000 0.0266(6) 0.000
Cu1 0.0509(12) 0.0350(9) 0.098(2) 0.000 0.0243(12) 0.000
Cu2 0.0473(10) 0.0648(11) 0.0382(9) 0.000 0.0262(8) 0.000
Cu3 0.0322(8) 0.0427(8) 0.0338(8) 0.000 0.0178(6) 0.000
Cu4 0.0363(7) 0.0622(8) 0.0422(6) -0.0065(6) 0.0197(5) 0.0027(5)
Cu5 0.0355(6) 0.0290(5) 0.0456(6) 0.0029(4) 0.0182(5) 0.0017(4)
Cu6 0.0494(8) 0.0585(8) 0.0673(9) -0.0235(7) 0.0374(7) -0.0170(6)
Cu7 0.0382(6) 0.0398(6) 0.0360(6) 0.0012(5) 0.0152(5) -0.0009(5)
Cu8 0.0375(6) 0.0427(6) 0.0353(6) 0.0013(5) 0.0165(5) 0.0047(5)
Cu9 0.0556(11) 0.0507(9) 0.0311(8) 0.000 0.0212(8) 0.000
Cu10 0.0538(8) 0.0633(8) 0.0413(7) 0.0045(6) 0.0265(6) -0.0002(6)
Cu11 0.0484(7) 0.0401(6) 0.0523(7) 0.0091(5) 0.0295(6) 0.0003(5)
Cu12 0.0415(6) 0.0467(6) 0.0334(6) 0.0001(5) 0.0163(5) 0.0055(5)
Cu13 0.0391(7) 0.0528(7) 0.0500(7) -0.0007(6) 0.0163(6) 0.0072(5)
Cu14 0.0929(12) 0.0380(6) 0.0767(10) 0.0151(6) 0.0580(9) 0.0086(7)
Cu15 0.0698(13) 0.0595(11) 0.0327(9) 0.000 0.0224(9) 0.000
P1 0.045(2) 0.110(3) 0.058(2) -0.007(2) 0.007(2) 0.031(2)
P2 0.087(3) 0.0354(14) 0.081(2) 0.0170(15) 0.027(2) 0.0076(15)
P3 0.048(2) 0.064(2) 0.031(2) 0.000 0.017(2) 0.000

loop_
_atom_site_label
_atom_site_type_symbol
_atom_site_fract_x
_atom_site_fract_y
_atom_site_fract_z
_atom_site_U_iso_or_equiv
_atom_site_thermal_displace_type
_atom_site_occupancy
_atom_site_calc_flag
_atom_site_refinement_flags
Se1 Se 0.12396(3) -0.16915(4) -0.33686(5) 0.0370(2) Uani 1 d .
Se2 Se 0.04668(4) 0.0000 -0.63598(7) 0.0328(3) Uani 1 d S
Se3 Se 0.18834(4) 0.0000 -0.19411(7) 0.0367(3) Uani 1 d S
Se4 Se 0.05850(4) 0.0000 -0.40357(7) 0.0293(3) Uani 1 d S
Se5 Se 0.01558(3) -0.18582(4) -0.57282(5) 0.0354(2) Uani 1 d .
Se6 Se 0.17515(4) 0.0000 -0.42624(8) 0.0383(3) Uani 1 d S
Se7 Se 0.07390(3) 0.10524(5) -0.19849(5) 0.0389(2) Uani 1 d .
Se8 Se -0.05367(4) -0.17411(5) -0.26355(6) 0.0455(3) Uani 1 d .
Se9 Se 0.15584(3) -0.16026(5) -0.52080(6) 0.0445(3) Uani 1 d .
Se10 Se 0.13929(5) 0.0000 -0.67403(8) 0.0484(4) Uani 1 d S
Cu1 Cu -0.04921(7) 0.0000 -0.7391(2) 0.0666(6) Uani 1 d S
Cu2 Cu 0.13168(7) 0.0000 -0.56154(10) 0.0478(4) Uani 1 d S
Cu3 Cu 0.08779(5) 0.0000 -0.49071(9) 0.0355(3) Uani 1 d S
Cu4 Cu 0.07998(4) -0.13149(7) -0.55995(7) 0.0468(3) Uani 1 d .
Cu5 Cu 0.00742(4) -0.06498(5) -0.57782(7) 0.0375(3) Uani 1 d .
Cu6 Cu 0.12146(5) -0.07236(7) -0.25486(9) 0.0547(4) Uani 1 d .
Cu7 Cu 0.05522(4) -0.14701(6) -0.32340(7) 0.0393(3) Uani 1 d .
Cu8 Cu 0.14481(4) -0.10787(6) -0.41703(7) 0.0391(3) Uani 1 d .
Cu9 Cu 0.15014(7) 0.0000 -0.33465(10) 0.0459(4) Uani 1 d S
Cu10 Cu -0.11553(5) -0.10709(7) -0.35273(8) 0.0514(3) Uani 1 d .
Cu11 Cu -0.00716(4) -0.09852(6) -0.28914(8) 0.0449(3) Uani 1 d .
Cu12 Cu 0.05666(4) -0.12144(6) -0.44817(7) 0.0414(3) Uani 1 d .
Cu13 Cu 0.19288(4) -0.10675(7) -0.25743(8) 0.0497(3) Uani 1 d .
Cu14 Cu 0.00419(6) -0.22290(7) -0.28998(10) 0.0621(4) Uani 1 d .
Cu15 Cu 0.13075(8) 0.0000 -0.14187(10) 0.0552(5) Uani 1 d S
P1 P 0.25871(12) -0.1603(2) -0.2096(2) 0.0788(12) Uani 1 d .
P2 P 0.04049(14) -0.32009(15) -0.2603(2) 0.0739(11) Uani 1 d .
P3 P 0.16099(14) 0.0000 -0.0141(2) 0.0484(9) Uani 1 d SD
C11 C -0.0363(5) -0.1589(6) -0.1519(8) 0.060(3) Uiso 1 d .
C12 C -0.0332(7) -0.0826(9) -0.1390(11) 0.091(5) Uiso 1 d .
C13 C -0.0754(7) -0.1910(10) -0.1457(12) 0.100(5) Uiso 1 d .
C14 C 0.0085(5) -0.1915(8) -0.1026(9) 0.075(4) Uiso 1 d .
C21 C 0.1552(5) -0.2623(7) -0.5232(8) 0.064(3) Uiso 1 d .
C22A C 0.1399(11) -0.2855(15) -0.4681(18) 0.075(7) Uiso 0.50 d P
C22B C 0.1103(13) -0.2884(18) -0.5359(21) 0.090(9) Uiso 0.50 d P
C23A C 0.2062(12) -0.2825(16) -0.4904(19) 0.081(8) Uiso 0.50 d P
C23B C 0.1945(14) -0.2829(19) -0.4473(23) 0.096(10) Uiso 0.50 d P
C24A C 0.1276(10) -0.2912(13) -0.6012(16) 0.065(6) Uiso 0.50 d P
C24B C 0.1605(12) -0.2787(16) -0.5904(19) 0.079(8) Uiso 0.50 d P
C31 C 0.2064(7) 0.0000 -0.6364(11) 0.064(4) Uiso 1 d S
C32 C 0.2162(8) 0.0627(12) -0.6658(14) 0.121(7) Uiso 1 d .
C33 C 0.2316(12) 0.0000 -0.5504(20) 0.117(10) Uiso 1 d S
C111 C 0.2512(10) -0.2471(13) -0.1666(16) 0.063(6) Uiso 0.50 d P
C112 C 0.2186(11) -0.2970(15) -0.2407(19) 0.064(7) Uiso 0.50 d P
C113 C 0.2354(13) -0.2354(19) -0.1095(22) 0.094(10) Uiso 0.50 d P
C121 C 0.2685(9) -0.1916(12) -0.2853(14) 0.057(5) Uiso 0.50 d P
C122 C 0.2779(11) -0.1364(17) -0.3231(19) 0.066(8) Uiso 0.50 d P
C123 C 0.3062(11) -0.2438(16) -0.2696(19) 0.076(8) Uiso 0.50 d P
C131 C 0.3103(11) -0.1308(15) -0.1300(18) 0.070(7) Uiso 0.50 d P
C132 C 0.3024(18) -0.0994(27) -0.0646(32) 0.108(14) Uiso 0.50 d P
C133 C 0.3490(13) -0.1819(19) -0.0797(22) 0.093(10) Uiso 0.50 d P
C141 C 0.2977(15) -0.1057(22) -0.2503(26) 0.107(12) Uiso 0.50 d P
C142 C 0.2785(17) -0.1144(24) -0.3368(28) 0.101(14) Uiso 0.50 d P
C143 C 0.2948(23) -0.0349(31) -0.2314(39) 0.176(25) Uiso 0.50 d P
C151 C 0.2621(19) -0.2345(27) -0.2468(32) 0.134(16) Uiso 0.50 d P
C152 C 0.3066(21) -0.2707(30) -0.2231(36) 0.146(19) Uiso 0.50 d P
C153 C 0.2328(16) -0.2820(22) -0.2115(28) 0.098(12) Uiso 0.50 d P
C161 C 0.2927(19) -0.1517(28) -0.1061(34) 0.134(17) Uiso 0.50 d P
C162 C 0.2660(24) -0.1741(32) -0.0749(40) 0.163(22) Uiso 0.50 d P
C163 C 0.3069(24) -0.0851(33) -0.0889(39) 0.138(21) Uiso 0.50 d P
C211 C 0.0331(9) -0.3662(12) -0.3475(15) 0.122(7) Uiso 1 d .
C212 C 0.0587(7) -0.3357(10) -0.3858(11) 0.096(5) Uiso 1 d .
C213 C -0.0128(13) -0.3900(18) -0.3958(22) 0.176(12) Uiso 1 d .
C221 C 0.0213(9) -0.3762(12) -0.2046(15) 0.126(7) Uiso 1 d .
C222 C -0.0372(19) -0.3833(26) -0.2890(33) 0.254(23) Uiso 1 d .
C223 C -0.0285(12) -0.3678(17) -0.2286(22) 0.164(12) Uiso 1 d .
C231 C 0.1022(7) -0.3133(10) -0.2010(12) 0.104(6) Uiso 1 d .
C232 C 0.1181(9) -0.2781(13) -0.1246(16) 0.131(8) Uiso 1 d .
C233 C 0.1282(12) -0.3840(16) -0.1832(20) 0.160(11) Uiso 1 d .
C311 C 0.1224(14) 0.0395(22) 0.0183(27) 0.118(14) Uiso 0.50 d PD
C312 C 0.0771(13) 0.0000 -0.0175(21) 0.123(10) Uiso 1 d S
C313 C 0.1466(42) 0.0455(55) 0.1122(75) 0.327(67) Uiso 0.50 d P
C321 C 0.1616(22) -0.0906(16) 0.0170(35) 0.145(19) Uiso 0.50 d PD
C322 C 0.1853(14) -0.1378(18) -0.0078(22) 0.089(9) Uiso 0.50 d P
C323 C 0.1416(24) -0.1227(34) 0.0349(41) 0.163(22) Uiso 0.50 d P
C331 C 0.2190(17) 0.0357(42) 0.0550(45) 0.247(43) Uiso 0.50 d PD
C332 C 0.2521(25) 0.0000 0.0333(41) 0.242(29) Uiso 1 d S
C333 C 0.2137(23) 0.1131(33) -0.0027(38) 0.157(22) Uiso 0.50 d P
O1 O 0.3547(15) 0.0000 0.4786(28) 0.218(16) Uiso 1 d S
C C 0.3682(20) 0.0000 0.4185(37) 0.195(21) Uiso 1 d S
C2 C 0.3431(24) 0.0000 0.3360(42) 0.233(27) Uiso 1 d S
C3 C 0.3812(20) 0.0000 0.5505(37) 0.195(21) Uiso 1 d S
C4 C 0.3562(21) 0.0000 0.6030(36) 0.213(23) Uiso 1 d S

loop_
_atom_type_symbol
_atom_type_description
_atom_type_scat_dispersion_real
_atom_type_scat_dispersion_imag
_atom_type_scat_source
C C 0.0033 0.0016 'International Tables Vol C Tables 4.2.6.8 and 6.1.1.4'
P P 0.1023 0.0942 'International Tables Vol C Tables 4.2.6.8 and 6.1.1.4'
Cu Cu 0.3201 1.2651 'International Tables Vol C Tables 4.2.6.8 and 6.1.1.4'
Se Se -0.0929 2.2259 'International Tables Vol C Tables 4.2.6.8 and 6.1.1.4'
O O 0.0106 0.0060 'International Tables Vol C Tables 4.2.6.8 and 6.1.1.4'
H H 0.0000 0.0000 'International Tables Vol C Tables 4.2.6.8 and 6.1.1.4'

loop_
_geom_angle_atom_site_label_1
_geom_angle_atom_site_label_2
_geom_angle_atom_site_label_3
_geom_angle
_geom_angle_site_symmetry_1
_geom_angle_site_symmetry_3
Cu8 Se1 Cu13 70.12(6) . .
Cu8 Se1 Cu12 69.26(5) . .
Cu13 Se1 Cu12 123.61(6) . .
Cu8 Se1 Cu7 125.16(5) . .
Cu13 Se1 Cu7 119.07(6) . .
Cu12 Se1 Cu7 61.83(5) . .
Cu8 Se1 Cu6 98.38(6) . .
Cu13 Se1 Cu6 61.13(5) . .
Cu12 Se1 Cu6 88.26(6) . .
Cu7 Se1 Cu6 58.42(5) . .
Cu11 Se2 Cu11 108.29(8) 5_554 2_554
Cu11 Se2 Cu2 119.06(5) 5_554 .
Cu11 Se2 Cu2 119.06(5) 2_554 .
Cu11 Se2 Cu3 121.85(5) 5_554 .
Cu11 Se2 Cu3 121.85(5) 2_554 .
Cu2 Se2 Cu3 59.70(7) . .
Cu11 Se2 Cu5 66.62(5) 5_554 6
Cu11 Se2 Cu5 116.43(6) 2_554 6
Cu2 Se2 Cu5 116.29(6) . 6
Cu3 Se2 Cu5 65.95(5) . 6
Cu11 Se2 Cu5 116.43(6) 5_554 .
Cu11 Se2 Cu5 66.62(5) 2_554 .
Cu2 Se2 Cu5 116.29(6) . .
Cu3 Se2 Cu5 65.95(5) . .
Cu5 Se2 Cu5 62.59(6) 6 .
Cu11 Se2 Cu1 58.33(5) 5_554 .
Cu11 Se2 Cu1 58.34(5) 2_554 .
Cu2 Se2 Cu1 172.35(9) . .
Cu3 Se2 Cu1 127.94(9) . .
Cu5 Se2 Cu1 70.02(7) 6 .
Cu5 Se2 Cu1 70.02(7) . .
Cu9 Se3 Cu6 66.02(6) . 6
Cu9 Se3 Cu6 66.02(6) . .
Cu6 Se3 Cu6 72.70(8) 6 .
Cu9 Se3 Cu13 63.74(4) . 6
Cu6 Se3 Cu13 61.32(5) 6 6
Cu6 Se3 Cu13 121.70(7) . 6
Cu9 Se3 Cu13 63.74(4) . .
Cu6 Se3 Cu13 121.70(7) 6 .
Cu6 Se3 Cu13 61.32(5) . .
Cu13 Se3 Cu13 116.02(9) 6 .
Cu9 Se3 Cu15 111.98(8) . .
Cu6 Se3 Cu15 60.47(6) 6 .
Cu6 Se3 Cu15 60.47(6) . .
Cu13 Se3 Cu15 115.83(5) 6 .
Cu13 Se3 Cu15 115.83(5) . .
Cu3 Se4 Cu5 124.37(6) . 5_554
Cu3 Se4 Cu5 124.37(6) . 2_554
Cu5 Se4 Cu5 64.30(6) 5_554 2_554
Cu3 Se4 Cu12 72.51(4) . 6
Cu5 Se4 Cu12 65.13(4) 5_554 6
Cu5 Se4 Cu12 125.71(6) 2_554 6
Cu3 Se4 Cu12 72.52(4) . .
Cu5 Se4 Cu12 125.70(6) 5_554 .
Cu5 Se4 Cu12 65.12(4) 2_554 .
Cu12 Se4 Cu12 141.31(7) 6 .
Cu3 Se4 Cu9 65.38(6) . .
Cu5 Se4 Cu9 143.98(4) 5_554 .
Cu5 Se4 Cu9 143.98(4) 2_554 .
Cu12 Se4 Cu9 90.10(4) 6 .
Cu12 Se4 Cu9 90.10(4) . .
Cu4 Se5 Cu7 115.32(6) . 2_554
Cu4 Se5 Cu5 67.73(5) . .
Cu7 Se5 Cu5 66.17(4) 2_554 .
Cu4 Se5 Cu12 67.53(5) . .
Cu7 Se5 Cu12 120.89(6) 2_554 .
Cu5 Se5 Cu12 61.71(4) . .
Cu4 Se5 Cu14 89.66(6) . 2_554
Cu7 Se5 Cu14 63.57(6) 2_554 2_554
Cu5 Se5 Cu14 106.23(5) . 2_554
Cu12 Se5 Cu14 156.70(6) . 2_554
Cu2 Se6 Cu9 128.56(9) . .
Cu2 Se6 Cu8 92.02(5) . 6
Cu9 Se6 Cu8 67.53(4) . 6
Cu2 Se6 Cu8 92.02(5) . .
Cu9 Se6 Cu8 67.52(4) . .
Cu8 Se6 Cu8 124.96(8) 6 .
Cu2 Se6 Cu3 60.71(7) . .
Cu9 Se6 Cu3 67.84(7) . .
Cu8 Se6 Cu3 67.38(4) 6 .
Cu8 Se6 Cu3 67.38(4) . .
Cu1 Se7 Cu7 85.77(8) 5_554 6
Cu1 Se7 Cu11 65.61(6) 5_554 6
Cu7 Se7 Cu11 68.02(6) 6 6
Cu1 Se7 Cu6 70.54(8) 5_554 6
Cu7 Se7 Cu6 61.38(5) 6 6
Cu11 Se7 Cu6 113.66(6) 6 6
Cu1 Se7 Cu15 61.25(7) 5_554 .
Cu7 Se7 Cu15 118.49(6) 6 .
Cu11 Se7 Cu15 125.26(6) 6 .
Cu6 Se7 Cu15 59.18(6) 6 .
C11 Se8 Cu10 113.9(4) . .
C11 Se8 Cu11 105.5(4) . .
Cu10 Se8 Cu11 85.12(6) . .
C11 Se8 Cu14 117.4(4) . .
Cu10 Se8 Cu14 124.49(7) . .
Cu11 Se8 Cu14 62.38(5) . .
C21 Se9 Cu4 103.8(4) . .
C21 Se9 Cu10 114.9(4) . 2_554
Cu4 Se9 Cu10 65.53(6) . 2_554
C21 Se9 Cu8 115.8(4) . .
Cu4 Se9 Cu8 65.73(6) . .
Cu10 Se9 Cu8 115.44(6) 2_554 .
C31 Se10 Cu2 106.0(6) . .
C31 Se10 Cu10 110.6(2) . 5_554
Cu2 Se10 Cu10 66.14(5) . 5_554
C31 Se10 Cu10 110.6(2) . 2_554
Cu2 Se10 Cu10 66.14(5) . 2_554
Cu10 Se10 Cu10 123.25(9) 5_554 2_554
Se7 Cu1 Se7 124.94(12) 2_554 5_554
Se7 Cu1 Cu15 65.45(6) 2_554 5_554
Se7 Cu1 Cu15 65.44(6) 5_554 5_554
Se7 Cu1 Cu11 58.17(5) 2_554 5_554
Se7 Cu1 Cu11 144.71(13) 5_554 5_554
Cu15 Cu1 Cu11 122.13(8) 5_554 5_554
Se7 Cu1 Cu11 144.71(13) 2_554 2_554
Se7 Cu1 Cu11 58.17(5) 5_554 2_554
Cu15 Cu1 Cu11 122.13(8) 5_554 2_554
Cu11 Cu1 Cu11 98.50(10) 5_554 2_554
Se7 Cu1 Cu6 56.02(5) 2_554 5_554
Se7 Cu1 Cu6 111.24(9) 5_554 5_554
Cu15 Cu1 Cu6 56.39(6) 5_554 5_554
Cu11 Cu1 Cu6 98.47(5) 5_554 5_554
Cu11 Cu1 Cu6 159.11(10) 2_554 5_554
Se7 Cu1 Cu6 111.24(9) 2_554 2_554
Se7 Cu1 Cu6 56.02(5) 5_554 2_554
Cu15 Cu1 Cu6 56.38(6) 5_554 2_554
Cu11 Cu1 Cu6 159.11(10) 5_554 2_554
Cu11 Cu1 Cu6 98.47(5) 2_554 2_554
Cu6 Cu1 Cu6 62.59(8) 5_554 2_554
Se7 Cu1 Se2 110.88(6) 2_554 .
Se7 Cu1 Se2 110.88(6) 5_554 .
Cu15 Cu1 Se2 166.41(14) 5_554 .
Cu11 Cu1 Se2 52.71(5) 5_554 .
Cu11 Cu1 Se2 52.71(5) 2_554 .
Cu6 Cu1 Se2 133.72(9) 5_554 .
Cu6 Cu1 Se2 133.71(9) 2_554 .
Se6 Cu2 Se10 141.40(10) . .
Se6 Cu2 Cu3 64.38(7) . .
Se10 Cu2 Cu3 154.22(10) . .
Se6 Cu2 Se2 124.59(9) . .
Se10 Cu2 Se2 94.01(8) . .
Cu3 Cu2 Se2 60.20(7) . .
Se6 Cu2 Cu10 123.75(5) . 5_554
Se10 Cu2 Cu10 58.29(5) . 5_554
Cu3 Cu2 Cu10 111.86(6) . 5_554
Se2 Cu2 Cu10 78.77(6) . 5_554
Se6 Cu2 Cu10 123.75(5) . 2_554
Se10 Cu2 Cu10 58.29(5) . 2_554
Cu3 Cu2 Cu10 111.86(6) . 2_554
Se2 Cu2 Cu10 78.77(6) . 2_554
Cu10 Cu2 Cu10 109.86(9) 5_554 2_554
Se4 Cu3 Cu2 170.07(9) . .
Se4 Cu3 Se2 129.84(8) . .
Cu2 Cu3 Se2 60.09(7) . .
Se4 Cu3 Se6 115.17(8) . .
Cu2 Cu3 Se6 54.90(6) . .
Se2 Cu3 Se6 114.99(8) . .
Se4 Cu3 Cu5 79.54(6) . 6
Cu2 Cu3 Cu5 109.09(7) . 6
Se2 Cu3 Cu5 57.05(5) . 6
Se6 Cu3 Cu5 148.80(4) . 6
Se4 Cu3 Cu5 79.54(6) . .
Cu2 Cu3 Cu5 109.09(7) . .
Se2 Cu3 Cu5 57.05(5) . .
Se6 Cu3 Cu5 148.80(4) . .
Cu5 Cu3 Cu5 57.02(6) 6 .
Se4 Cu3 Cu9 63.05(6) . .
Cu2 Cu3 Cu9 107.02(8) . .
Se2 Cu3 Cu9 167.11(9) . .
Se6 Cu3 Cu9 52.11(6) . .
Cu5 Cu3 Cu9 133.17(7) 6 .
Cu5 Cu3 Cu9 133.17(7) . .
Se4 Cu3 Cu8 92.72(5) . .
Cu2 Cu3 Cu8 81.08(5) . .
Se2 Cu3 Cu8 116.88(5) . .
Se6 Cu3 Cu8 53.92(4) . .
Cu5 Cu3 Cu8 156.85(6) 6 .
Cu5 Cu3 Cu8 100.27(4) . .
Cu9 Cu3 Cu8 57.41(4) . .
Se4 Cu3 Cu8 92.72(5) . 6
Cu2 Cu3 Cu8 81.07(5) . 6
Se2 Cu3 Cu8 116.88(5) . 6
Se6 Cu3 Cu8 53.92(4) . 6
Cu5 Cu3 Cu8 100.27(4) 6 6
Cu5 Cu3 Cu8 156.86(6) . 6
Cu9 Cu3 Cu8 57.41(4) . 6
Cu8 Cu3 Cu8 101.87(7) . 6
Se4 Cu3 Cu4 111.56(4) . 6
Cu2 Cu3 Cu4 71.17(4) . 6
Se2 Cu3 Cu4 65.79(4) . 6
Se6 Cu3 Cu4 92.85(5) . 6
Cu5 Cu3 Cu4 55.99(4) 6 6
Cu5 Cu3 Cu4 107.55(6) . 6
Cu9 Cu3 Cu4 111.67(4) . 6
Cu8 Cu3 Cu4 145.66(7) . 6
Cu8 Cu3 Cu4 54.92(4) 6 6
Se4 Cu3 Cu4 111.56(4) . .
Cu2 Cu3 Cu4 71.18(4) . .
Se2 Cu3 Cu4 65.79(4) . .
Se6 Cu3 Cu4 92.85(5) . .
Cu5 Cu3 Cu4 107.55(6) 6 .
Cu5 Cu3 Cu4 55.99(4) . .
Cu9 Cu3 Cu4 111.67(4) . .
Cu8 Cu3 Cu4 54.92(4) . .
Cu8 Cu3 Cu4 145.66(7) 6 .
Cu4 Cu3 Cu4 128.79(8) 6 .
Se4 Cu3 Cu12 56.97(4) . 6
Cu2 Cu3 Cu12 123.92(4) . 6
Se2 Cu3 Cu12 104.77(5) . 6
Se6 Cu3 Cu12 110.05(5) . 6
Cu5 Cu3 Cu12 53.11(4) 6 6
Cu5 Cu3 Cu12 101.04(6) . 6
Cu9 Cu3 Cu12 82.09(5) . 6
Cu8 Cu3 Cu12 138.33(7) . 6
Cu8 Cu3 Cu12 57.25(4) 6 6
Cu4 Cu3 Cu12 54.86(4) 6 6
Cu4 Cu3 Cu12 156.97(7) . 6
Se5 Cu4 Se9 136.67(7) . .
Se5 Cu4 Cu10 136.79(7) . 2_554
Se9 Cu4 Cu10 58.63(5) . 2_554
Se5 Cu4 Cu8 116.09(7) . .
Se9 Cu4 Cu8 59.65(5) . .
Cu10 Cu4 Cu8 105.64(6) 2_554 .
Se5 Cu4 Cu5 57.94(4) . .
Se9 Cu4 Cu5 161.82(7) . .
Cu10 Cu4 Cu5 121.11(7) 2_554 .
Cu8 Cu4 Cu5 106.18(6) . .
Se5 Cu4 Cu12 59.42(5) . .
Se9 Cu4 Cu12 117.24(7) . .
Cu10 Cu4 Cu12 162.14(7) 2_554 .
Cu8 Cu4 Cu12 61.90(5) . .
Cu5 Cu4 Cu12 56.57(5) . .
Se5 Cu4 Cu11 73.53(5) . 2_554
Se9 Cu4 Cu11 129.65(7) . 2_554
Cu10 Cu4 Cu11 72.69(6) 2_554 2_554
Cu8 Cu4 Cu11 156.14(7) . 2_554
Cu5 Cu4 Cu11 58.78(5) . 2_554
Cu12 Cu4 Cu11 113.05(6) . 2_554
Se5 Cu4 Cu3 109.65(6) . .
Se9 Cu4 Cu3 103.51(6) . .
Cu10 Cu4 Cu3 100.28(6) 2_554 .
Cu8 Cu4 Cu3 59.88(5) . .
Cu5 Cu4 Cu3 58.31(5) . .
Cu12 Cu4 Cu3 62.81(5) . .
Cu11 Cu4 Cu3 96.59(6) 2_554 .
Se5 Cu5 Se4 127.74(6) . 5_554
Se5 Cu5 Se2 117.42(6) . .
Se4 Cu5 Se2 107.62(5) 5_554 .
Se5 Cu5 Cu12 60.69(4) . .
Se4 Cu5 Cu12 119.03(7) 5_554 .
Se2 Cu5 Cu12 117.68(6) . .
Se5 Cu5 Cu5 174.27(3) . 6
Se4 Cu5 Cu5 57.85(3) 5_554 6
Se2 Cu5 Cu5 58.70(3) . 6
Cu12 Cu5 Cu5 116.48(4) . 6
Se5 Cu5 Cu7 56.14(4) . 2_554
Se4 Cu5 Cu7 83.13(5) 5_554 2_554
Se2 Cu5 Cu7 113.36(6) . 2_554
Cu12 Cu5 Cu7 111.16(6) . 2_554
Cu5 Cu5 Cu7 128.61(4) 6 2_554
Se5 Cu5 Cu4 54.33(4) . .
Se4 Cu5 Cu4 177.70(6) 5_554 .
Se2 Cu5 Cu4 70.10(5) . .
Cu12 Cu5 Cu4 62.51(5) . .
Cu5 Cu5 Cu4 120.10(4) 6 .
Cu7 Cu5 Cu4 97.93(6) 2_554 .
Se5 Cu5 Cu12 70.22(5) . 2_554
Se4 Cu5 Cu12 59.80(4) 5_554 2_554
Se2 Cu5 Cu12 163.29(6) . 2_554
Cu12 Cu5 Cu12 79.01(6) . 2_554
Cu5 Cu5 Cu12 114.71(3) 6 2_554
Cu7 Cu5 Cu12 56.94(5) 2_554 2_554
Cu4 Cu5 Cu12 122.48(6) . 2_554
Se5 Cu5 Cu11 74.89(5) . 2_554
Se4 Cu5 Cu11 114.66(6) 5_554 2_554
Se2 Cu5 Cu11 55.44(4) . 2_554
Cu12 Cu5 Cu11 124.00(6) . 2_554
Cu5 Cu5 Cu11 104.33(3) 6 2_554
Cu7 Cu5 Cu11 60.45(5) 2_554 2_554
Cu4 Cu5 Cu11 64.38(6) . 2_554
Cu12 Cu5 Cu11 117.37(6) 2_554 2_554
Se5 Cu5 Cu3 113.05(5) . .
Se4 Cu5 Cu3 113.02(5) 5_554 .
Se2 Cu5 Cu3 57.00(5) . .
Cu12 Cu5 Cu3 67.62(5) . .
Cu5 Cu5 Cu3 61.49(3) 6 .
Cu7 Cu5 Cu3 162.62(6) 2_554 .
Cu4 Cu5 Cu3 65.70(5) . .
Cu12 Cu5 Cu3 136.05(6) 2_554 .
Cu11 Cu5 Cu3 105.02(6) 2_554 .
Se3 Cu6 Se7 126.05(7) . 6
Se3 Cu6 Cu7 176.03(8) . .
Se7 Cu6 Cu7 57.89(5) 6 .
Se3 Cu6 Cu13 60.81(5) . .
Se7 Cu6 Cu13 141.16(8) 6 .
Cu7 Cu6 Cu13 116.03(7) . .
Se3 Cu6 Cu15 63.03(7) . .
Se7 Cu6 Cu15 65.15(6) 6 .
Cu7 Cu6 Cu15 120.89(8) . .
Cu13 Cu6 Cu15 117.65(9) . .
Se3 Cu6 Se1 116.80(7) . .
Se7 Cu6 Se1 108.57(6) 6 .
Cu7 Cu6 Se1 59.71(5) . .
Cu13 Cu6 Se1 56.77(5) . .
Cu15 Cu6 Se1 163.55(8) . .
Se3 Cu6 Cu9 56.60(6) . .
Se7 Cu6 Cu9 158.37(8) 6 .
Cu7 Cu6 Cu9 120.07(8) . .
Cu13 Cu6 Cu9 60.43(6) . .
Cu15 Cu6 Cu9 106.73(6) . .
Se1 Cu6 Cu9 84.30(5) . .
Se3 Cu6 Cu1 106.88(6) . 5_554
Se7 Cu6 Cu1 53.44(6) 6 5_554
Cu7 Cu6 Cu1 75.75(6) . 5_554
Cu13 Cu6 Cu1 164.16(8) . 5_554
Cu15 Cu6 Cu1 58.02(8) . 5_554
Se1 Cu6 Cu1 131.92(7) . 5_554
Cu9 Cu6 Cu1 104.99(8) . 5_554
Se3 Cu6 Cu6 53.65(4) . 6
Se7 Cu6 Cu6 105.57(4) 6 6
Cu7 Cu6 Cu6 127.27(5) . 6
Cu13 Cu6 Cu6 105.78(5) . 6
Cu15 Cu6 Cu6 55.39(4) . 6
Se1 Cu6 Cu6 139.32(4) . 6
Cu9 Cu6 Cu6 56.88(4) . 6
Cu1 Cu6 Cu6 58.71(4) 5_554 6
Se7 Cu7 Se5 130.44(7) 6 2_554
Se7 Cu7 Cu6 60.73(5) 6 .
Se5 Cu7 Cu6 157.31(7) 2_554 .
Se7 Cu7 Se1 112.72(6) 6 .
Se5 Cu7 Se1 116.06(6) 2_554 .
Cu6 Cu7 Se1 61.87(5) . .
Se7 Cu7 Cu12 144.52(6) 6 .
Se5 Cu7 Cu12 73.73(5) 2_554 .
Cu6 Cu7 Cu12 88.11(6) . .
Se1 Cu7 Cu12 58.10(5) . .
Se7 Cu7 Cu14 79.22(6) 6 .
Se5 Cu7 Cu14 61.51(5) 2_554 .
Cu6 Cu7 Cu14 138.14(7) . .
Se1 Cu7 Cu14 133.24(6) . .
Cu12 Cu7 Cu14 133.74(7) . .
Se7 Cu7 Cu5 104.93(6) 6 2_554
Se5 Cu7 Cu5 57.68(4) 2_554 2_554
Cu6 Cu7 Cu5 102.15(6) . 2_554
Se1 Cu7 Cu5 118.71(6) . 2_554
Cu12 Cu7 Cu5 62.98(5) . 2_554
Cu14 Cu7 Cu5 99.29(6) . 2_554
Se7 Cu7 Cu11 56.82(5) 6 .
Se5 Cu7 Cu11 75.96(5) 2_554 .
Cu6 Cu7 Cu11 104.66(6) . .
Se1 Cu7 Cu11 166.52(6) . .
Cu12 Cu7 Cu11 124.21(6) . .
Cu14 Cu7 Cu11 56.71(5) . .
Cu5 Cu7 Cu11 61.26(5) 2_554 .
Se1 Cu8 Se6 141.59(6) . .
Se1 Cu8 Se9 123.21(6) . .
Se6 Cu8 Se9 94.18(6) . .
Se1 Cu8 Cu4 105.22(6) . .
Se6 Cu8 Cu4 103.72(6) . .
Se9 Cu8 Cu4 54.63(4) . .
Se1 Cu8 Cu9 87.88(6) . .
Se6 Cu8 Cu9 54.63(5) . .
Se9 Cu8 Cu9 148.76(7) . .
Cu4 Cu8 Cu9 125.08(6) . .
Se1 Cu8 Cu12 56.77(5) . .
Se6 Cu8 Cu12 121.43(6) . .
Se9 Cu8 Cu12 111.03(6) . .
Cu4 Cu8 Cu12 60.19(5) . .
Cu9 Cu8 Cu12 87.54(6) . .
Se1 Cu8 Cu13 55.78(5) . .
Se6 Cu8 Cu13 92.64(6) . .
Se9 Cu8 Cu13 134.96(6) . .
Cu4 Cu8 Cu13 160.85(7) . .
Cu9 Cu8 Cu13 57.69(5) . .
Cu12 Cu8 Cu13 102.81(6) . .
Se1 Cu8 Cu3 113.33(6) . .
Se6 Cu8 Cu3 58.70(5) . .
Se9 Cu8 Cu3 103.91(6) . .
Cu4 Cu8 Cu3 65.20(5) . .
Cu9 Cu8 Cu3 60.75(5) . .
Cu12 Cu8 Cu3 64.13(5) . .
Cu13 Cu8 Cu3 117.46(6) . .
Se6 Cu9 Se3 134.11(10) . .
Se6 Cu9 Cu13 98.44(7) . 6
Se3 Cu9 Cu13 59.94(5) . 6
Se6 Cu9 Cu13 98.44(7) . .
Se3 Cu9 Cu13 59.94(5) . .
Cu13 Cu9 Cu13 109.89(9) 6 .
Se6 Cu9 Cu6 146.67(4) . 6
Se3 Cu9 Cu6 57.37(5) . 6
Cu13 Cu9 Cu6 57.52(5) 6 6
Cu13 Cu9 Cu6 110.94(7) . 6
Se6 Cu9 Cu6 146.67(4) . .
Se3 Cu9 Cu6 57.38(5) . .
Cu13 Cu9 Cu6 110.94(7) 6 .
Cu13 Cu9 Cu6 57.52(5) . .
Cu6 Cu9 Cu6 66.23(7) 6 .
Se6 Cu9 Cu8 57.85(4) . .
Se3 Cu9 Cu8 122.76(4) . .
Cu13 Cu9 Cu8 151.09(10) 6 .
Cu13 Cu9 Cu8 62.94(5) . .
Cu6 Cu9 Cu8 150.98(8) 6 .
Cu6 Cu9 Cu8 89.23(5) . .
Se6 Cu9 Cu8 57.85(4) . 6
Se3 Cu9 Cu8 122.76(4) . 6
Cu13 Cu9 Cu8 62.94(5) 6 6
Cu13 Cu9 Cu8 151.08(10) . 6
Cu6 Cu9 Cu8 89.24(5) 6 6
Cu6 Cu9 Cu8 150.99(8) . 6
Cu8 Cu9 Cu8 108.69(8) . 6
Se6 Cu9 Se4 111.61(8) . .
Se3 Cu9 Se4 114.28(9) . .
Cu13 Cu9 Se4 117.53(6) 6 .
Cu13 Cu9 Se4 117.53(6) . .
Cu6 Cu9 Se4 68.74(6) 6 .
Cu6 Cu9 Se4 68.74(6) . .
Cu8 Cu9 Se4 88.56(6) . .
Cu8 Cu9 Se4 88.56(6) 6 .
Se6 Cu9 Cu3 60.04(6) . .
Se3 Cu9 Cu3 165.85(10) . .
Cu13 Cu9 Cu3 123.67(5) 6 .
Cu13 Cu9 Cu3 123.67(5) . .
Cu6 Cu9 Cu3 111.47(8) 6 .
Cu6 Cu9 Cu3 111.47(7) . .
Cu8 Cu9 Cu3 61.85(4) . .
Cu8 Cu9 Cu3 61.85(4) 6 .
Se4 Cu9 Cu3 51.57(6) . .
Se8 Cu10 Se9 111.10(7) . 2_554
Se8 Cu10 Se10 126.75(7) . 5_554
Se9 Cu10 Se10 122.14(7) 2_554 5_554
Se8 Cu10 Cu4 82.09(6) . 2_554
Se9 Cu10 Cu4 55.84(5) 2_554 2_554
Se10 Cu10 Cu4 128.40(7) 5_554 2_554
Se8 Cu10 Cu2 140.33(8) . 5_554
Se9 Cu10 Cu2 81.88(6) 2_554 5_554
Se10 Cu10 Cu2 55.57(6) 5_554 5_554
Cu4 Cu10 Cu2 74.90(6) 2_554 5_554
Se8 Cu11 Se7 115.13(6) . 6
Se8 Cu11 Se2 114.75(7) . 5_554
Se7 Cu11 Se2 125.16(6) 6 5_554
Se8 Cu11 Cu14 59.82(5) . .
Se7 Cu11 Cu14 80.24(6) 6 .
Se2 Cu11 Cu14 146.75(8) 5_554 .
Se8 Cu11 Cu1 156.15(9) . 5_554
Se7 Cu11 Cu1 56.21(5) 6 5_554
Se2 Cu11 Cu1 68.96(6) 5_554 5_554
Cu14 Cu11 Cu1 130.72(8) . 5_554
Se8 Cu11 Cu7 119.90(6) . .
Se7 Cu11 Cu7 55.16(4) 6 .
Se2 Cu11 Cu7 113.69(6) 5_554 .
Cu14 Cu11 Cu7 60.11(5) . .
Cu1 Cu11 Cu7 75.37(7) 5_554 .
Se8 Cu11 Cu5 131.95(7) . 2_554
Se7 Cu11 Cu5 101.26(6) 6 2_554
Se2 Cu11 Cu5 57.94(5) 5_554 2_554
Cu14 Cu11 Cu5 99.56(6) . 2_554
Cu1 Cu11 Cu5 71.00(8) 5_554 2_554
Cu7 Cu11 Cu5 58.30(5) . 2_554
Se8 Cu11 Cu4 76.09(5) . 2_554
Se7 Cu11 Cu4 146.78(7) 6 2_554
Se2 Cu11 Cu4 67.59(5) 5_554 2_554
Cu14 Cu11 Cu4 79.66(6) . 2_554
Cu1 Cu11 Cu4 124.18(8) 5_554 2_554
Cu7 Cu11 Cu4 91.80(6) . 2_554
Cu5 Cu11 Cu4 56.83(5) 2_554 2_554
Se1 Cu12 Se5 120.20(6) . .
Se1 Cu12 Cu5 160.07(7) . .
Se5 Cu12 Cu5 57.61(4) . .
Se1 Cu12 Cu7 60.08(5) . .
Se5 Cu12 Cu7 125.79(6) . .
Cu5 Cu12 Cu7 139.06(7) . .
Se1 Cu12 Se4 101.79(5) . .
Se5 Cu12 Se4 136.84(6) . .
Cu5 Cu12 Se4 79.59(5) . .
Cu7 Cu12 Se4 82.32(5) . .
Se1 Cu12 Cu4 101.10(6) . .
Se5 Cu12 Cu4 53.05(4) . .
Cu5 Cu12 Cu4 60.91(5) . .
Cu7 Cu12 Cu4 158.99(6) . .
Se4 Cu12 Cu4 112.57(6) . .
Se1 Cu12 Cu5 117.84(6) . 2_554
Se5 Cu12 Cu5 107.10(6) . 2_554
Cu5 Cu12 Cu5 79.52(6) . 2_554
Cu7 Cu12 Cu5 60.09(5) . 2_554
Se4 Cu12 Cu5 55.08(4) . 2_554
Cu4 Cu12 Cu5 140.43(6) . 2_554
Se1 Cu12 Cu8 53.97(5) . .
Se5 Cu12 Cu8 106.64(6) . .
Cu5 Cu12 Cu8 106.43(6) . .
Cu7 Cu12 Cu8 109.77(6) . .
Se4 Cu12 Cu8 89.35(5) . .
Cu4 Cu12 Cu8 57.91(5) . .
Cu5 Cu12 Cu8 142.91(6) 2_554 .
Se1 Cu12 Cu3 106.04(6) . .
Se5 Cu12 Cu3 104.28(6) . .
Cu5 Cu12 Cu3 59.28(5) . .
Cu7 Cu12 Cu3 128.74(6) . .
Se4 Cu12 Cu3 50.51(4) . .
Cu4 Cu12 Cu3 62.33(5) . .
Cu5 Cu12 Cu3 98.11(5) 2_554 .
Cu8 Cu12 Cu3 58.62(5) . .
P1 Cu13 Se1 118.04(14) . .
P1 Cu13 Se3 119.40(12) . .
Se1 Cu13 Se3 119.14(7) . .
P1 Cu13 Cu6 152.6(2) . .
Se1 Cu13 Cu6 62.09(5) . .
Se3 Cu13 Cu6 57.87(5) . .
P1 Cu13 Cu9 142.7(2) . .
Se1 Cu13 Cu9 87.94(6) . .
Se3 Cu13 Cu9 56.32(5) . .
Cu6 Cu13 Cu9 62.05(6) . .
P1 Cu13 Cu8 112.84(12) . .
Se1 Cu13 Cu8 54.10(5) . .
Se3 Cu13 Cu8 115.59(6) . .
Cu6 Cu13 Cu8 89.71(6) . .
Cu9 Cu13 Cu8 59.37(5) . .
P2 Cu14 Se8 133.25(14) . .
P2 Cu14 Cu11 158.49(14) . .
Se8 Cu14 Cu11 57.79(5) . .
P2 Cu14 Se5 110.85(14) . 2_554
Se8 Cu14 Se5 106.82(7) . 2_554
Cu11 Cu14 Se5 76.11(5) . 2_554
P2 Cu14 Cu7 103.26(14) . .
Se8 Cu14 Cu7 120.94(6) . .
Cu11 Cu14 Cu7 63.18(5) . .
Se5 Cu14 Cu7 54.92(5) 2_554 .
P3 Cu15 Cu6 142.21(7) . 6
P3 Cu15 Cu6 142.21(7) . .
Cu6 Cu15 Cu6 69.22(9) 6 .
P3 Cu15 Cu1 136.4(2) . 5_554
Cu6 Cu15 Cu1 65.60(8) 6 5_554
Cu6 Cu15 Cu1 65.59(8) . 5_554
P3 Cu15 Se3 115.89(15) . .
Cu6 Cu15 Se3 56.50(6) 6 .
Cu6 Cu15 Se3 56.50(6) . .
Cu1 Cu15 Se3 107.75(10) 5_554 .
P3 Cu15 Se7 108.02(9) . .
Cu6 Cu15 Se7 55.67(5) 6 .
Cu6 Cu15 Se7 108.91(8) . .
Cu1 Cu15 Se7 53.31(5) 5_554 .
Se3 Cu15 Se7 110.61(6) . .
P3 Cu15 Se7 108.02(9) . 6
Cu6 Cu15 Se7 108.91(8) 6 6
Cu6 Cu15 Se7 55.67(5) . 6
Cu1 Cu15 Se7 53.31(5) 5_554 6
Se3 Cu15 Se7 110.61(6) . 6
Se7 Cu15 Se7 102.84(9) . 6
C151 P1 C131 115.6(21) . .
C151 P1 C161 116.1(26) . .
C131 P1 C161 32.9(19) . .
C151 P1 C121 41.4(20) . .
C131 P1 C121 110.6(13) . .
C161 P1 C121 135.0(21) . .
C151 P1 C111 58.1(21) . .
C131 P1 C111 100.7(13) . .
C161 P1 C111 75.1(20) . .
C121 P1 C111 99.5(11) . .
C151 P1 C141 95.7(23) . .
C131 P1 C141 69.5(15) . .
C161 P1 C141 102.3(23) . .
C121 P1 C141 57.9(14) . .
C111 P1 C141 145.9(14) . .
C151 P1 Cu13 120.5(19) . .
C131 P1 Cu13 123.8(10) . .
C161 P1 Cu13 112.6(19) . .
C121 P1 Cu13 111.7(8) . .
C111 P1 Cu13 106.9(8) . .
C141 P1 Cu13 105.3(12) . .
C231 P2 C211 102.9(11) . .
C231 P2 C221 106.1(11) . .
C211 P2 C221 108.4(11) . .
C231 P2 Cu14 114.3(7) . .
C211 P2 Cu14 112.6(8) . .
C221 P2 Cu14 111.8(8) . .
C311 P3 C311 49.5(29) 6 .
C311 P3 C331 123.7(33) 6 .
C311 P3 C331 103.8(34) . .
C311 P3 C331 103.8(34) 6 6
C311 P3 C331 123.7(33) . 6
C331 P3 C331 44.3(55) . 6
C311 P3 C321 100.8(25) 6 6
C311 P3 C321 52.6(24) . 6
C331 P3 C321 64.3(33) . 6
C331 P3 C321 106.3(34) 6 6
C311 P3 C321 52.6(24) 6 .
C311 P3 C321 100.8(25) . .
C331 P3 C321 106.3(34) . .
C331 P3 C321 64.3(33) 6 .
C321 P3 C321 143.0(39) 6 .
C311 P3 Cu15 112.4(14) 6 .
C311 P3 Cu15 112.4(14) . .
C331 P3 Cu15 123.9(30) . .
C331 P3 Cu15 123.9(30) 6 .
C321 P3 Cu15 107.1(19) 6 .
C321 P3 Cu15 107.1(19) . .
C14 C11 C13 113.7(13) . .
C14 C11 C12 111.2(12) . .
C13 C11 C12 113.2(14) . .
C14 C11 Se8 107.9(10) . .
C13 C11 Se8 103.2(10) . .
C12 C11 Se8 107.0(10) . .
C24B C21 C24A 42.0(16) . .
C24B C21 C22A 146.6(20) . .
C24A C21 C22A 112.1(18) . .
C24B C21 C23B 114.0(23) . .
C24A C21 C23B 137.5(21) . .
C22A C21 C23B 68.6(21) . .
C24B C21 C22B 109.4(21) . .
C24A C21 C22B 67.7(19) . .
C22A C21 C22B 48.1(18) . .
C23B C21 C22B 113.4(23) . .
C24B C21 C23A 73.6(19) . .
C24A C21 C23A 109.4(19) . .
C22A C21 C23A 108.8(19) . .
C23B C21 C23A 42.2(18) . .
C22B C21 C23A 142.4(21) . .
C24B C21 Se9 103.9(15) . .
C24A C21 Se9 114.3(13) . .
C22A C21 Se9 107.4(14) . .
C23B C21 Se9 105.0(16) . .
C22B C21 Se9 110.6(16) . .
C23A C21 Se9 104.6(14) . .
C22B C22A C21 66.4(24) . .
C22B C22A C23B 118.5(33) . .
C21 C22A C23B 55.8(18) . .
C22A C22B C21 65.5(24) . .
C22A C22B C24A 116.7(32) . .
C21 C22B C24A 55.4(17) . .
C23B C23A C21 65.4(29) . .
C23B C23A C24B 114.1(36) . .
C21 C23A C24B 50.7(15) . .
C23A C23B C21 72.5(30) . .
C23A C23B C22A 125.2(38) . .
C21 C23B C22A 55.7(18) . .
C24B C24A C21 68.5(24) . .
C24B C24A C22B 125.0(32) . .
C21 C24A C22B 56.9(17) . .
C24A C24B C21 69.5(25) . .
C24A C24B C23A 117.2(32) . .
C21 C24B C23A 55.7(17) . .
C33 C31 C32 109.7(14) . .
C33 C31 C32 109.7(14) . 6
C32 C31 C32 115.1(24) . 6
C33 C31 Se10 109.4(17) . .
C32 C31 Se10 106.4(13) . .
C32 C31 Se10 106.4(13) 6 .
C153 C111 C113 117.5(36) . .
C153 C111 C112 5.2(30) . .
C113 C111 C112 115.8(25) . .
C153 C111 C151 69.2(33) . .
C113 C111 C151 161.1(30) . .
C112 C111 C151 69.1(23) . .
C153 C111 P1 111.2(31) . .
C113 C111 P1 110.7(21) . .
C112 C111 P1 108.3(17) . .
C151 C111 P1 52.1(19) . .
C153 C112 C111 8.9(51) . .
C153 C112 C151 59.4(57) . .
C111 C112 C151 59.0(21) . .
C111 C113 C162 92.9(37) . .
C151 C121 C122 173.6(36) . .
C151 C121 C123 77.6(32) . .
C122 C121 C123 104.6(25) . .
C151 C121 P1 64.4(29) . .
C122 C121 P1 109.8(19) . .
C123 C121 P1 122.3(19) . .
C151 C121 C141 127.6(34) . .
C122 C121 C141 46.1(20) . .
C123 C121 C141 107.7(22) . .
P1 C121 C141 70.2(16) . .
C151 C121 C142 172.2(36) . .
C122 C121 C142 2.9(24) . .
C123 C121 C142 107.5(24) . .
P1 C121 C142 107.8(19) . .
C141 C121 C142 45.6(19) . .
C142 C122 C141 92.4(79) . .
C142 C122 C121 169.0(92) . .
C141 C122 C121 85.5(29) . .
C152 C123 C121 100.1(45) . .
C152 C123 C151 59.0(41) . .
C121 C123 C151 43.1(21) . .
C161 C131 C163 75.0(48) . .
C161 C131 C133 86.1(41) . .
C163 C131 C133 112.0(40) . .
C161 C131 C132 53.7(39) . .
C163 C131 C132 22.9(35) . .
C133 C131 C132 99.4(30) . .
C161 C131 P1 74.5(38) . .
C163 C131 P1 116.8(38) . .
C133 C131 P1 119.5(22) . .
C132 C131 P1 111.9(27) . .
C163 C132 C161 87.9(97) . .
C163 C132 C131 50.3(85) . .
C161 C132 C131 40.0(32) . .
C163 C132 C162 131.1(100) . .
C161 C132 C162 47.7(39) . .
C131 C132 C162 87.6(34) . .
C131 C133 C161 33.9(21) . .
C122 C141 C143 128.6(44) . .
C122 C141 C142 20.2(22) . .
C143 C141 C142 110.5(43) . .
C122 C141 C121 48.5(21) . .
C143 C141 C121 148.9(42) . .
C142 C141 C121 68.4(27) . .
C122 C141 P1 95.2(27) . .
C143 C141 P1 105.3(37) . .
C142 C141 P1 111.3(31) . .
C121 C141 P1 52.0(14) . .
C122 C142 C141 67.3(74) . .
C122 C142 C121 8.1(68) . .
C141 C142 C121 66.0(26) . .
C143 C143 C141 163.1(32) 6 .
C121 C151 C152 94.2(46) . .
C121 C151 P1 74.2(30) . .
C152 C151 P1 123.6(42) . .
C121 C151 C153 158.6(49) . .
C152 C151 C153 106.6(43) . .
P1 C151 C153 97.6(33) . .
C121 C151 C123 59.3(29) . .
C152 C151 C123 36.6(27) . .
P1 C151 C123 116.8(33) . .
C153 C151 C123 139.4(39) . .
C121 C151 C111 144.0(44) . .
C152 C151 C111 105.0(41) . .
P1 C151 C111 69.8(23) . .
C153 C151 C111 34.5(20) . .
C123 C151 C111 140.2(36) . .
C121 C151 C112 147.0(43) . .
C152 C151 C112 109.4(40) . .
P1 C151 C112 108.6(32) . .
C153 C151 C112 17.7(17) . .
C123 C151 C112 134.0(34) . .
C111 C151 C112 51.9(20) . .
C123 C152 C151 84.3(50) . .
C112 C153 C111 165.9(81) . .
C112 C153 C151 102.9(65) . .
C111 C153 C151 76.3(35) . .
C131 C161 C132 86.4(52) . .
C131 C161 C162 174.0(68) . .
C132 C161 C162 89.8(56) . .
C131 C161 C163 60.7(44) . .
C132 C161 C163 27.1(36) . .
C162 C161 C163 114.7(62) . .
C131 C161 P1 72.6(39) . .
C132 C161 P1 129.3(48) . .
C162 C161 P1 106.5(45) . .
C163 C161 P1 108.6(46) . .
C131 C161 C133 60.0(37) . .
C132 C161 C133 100.8(44) . .
C162 C161 C133 125.5(49) . .
C163 C161 C133 93.6(45) . .
P1 C161 C133 106.8(34) . .
C161 C162 C113 120.0(57) . .
C161 C162 C132 42.5(34) . .
C113 C162 C132 161.1(53) . .
C132 C163 C131 106.8(100) . .
C132 C163 C161 65.0(85) . .
C131 C163 C161 44.3(35) . .
C213 C211 C212 119.2(25) . .
C213 C211 P2 112.8(23) . .
C212 C211 P2 114.3(16) . .
C223 C221 C222 37.2(21) . .
C223 C221 P2 113.3(20) . .
C222 C221 P2 92.2(22) . .
C223 C222 C221 54.4(33) . .
C222 C223 C221 88.4(42) . .
C232 C231 C233 107.8(20) . .
C232 C231 P2 114.2(17) . .
C233 C231 P2 113.7(17) . .
C312 C311 C311 59.3(16) . 6
C312 C311 C313 113.0(53) . .
C311 C311 C313 94.3(43) 6 .
C312 C311 C321 155.5(41) . 6
C311 C311 C321 127.4(18) 6 6
C313 C311 C321 90.9(51) . 6
C312 C311 C323 139.4(34) . 6
C311 C311 C323 161.3(26) 6 6
C313 C311 C323 77.6(47) . 6
C321 C311 C323 37.5(27) 6 6
C312 C311 P3 108.8(25) . .
C311 C311 P3 65.2(14) 6 .
C313 C311 P3 112.2(49) . .
C321 C311 P3 64.5(17) 6 .
C323 C311 P3 101.9(30) 6 .
C311 C312 C311 61.4(32) . 6
C311 C313 C313 85.7(43) . 6
C323 C321 C322 104.5(50) . .
C323 C321 C311 75.0(57) . 6
C322 C321 C311 163.2(51) . 6
C323 C321 P3 137.8(65) . .
C322 C321 P3 115.1(37) . .
C311 C321 P3 62.9(16) 6 .
C323 C321 C333 130.9(55) . 6
C322 C321 C333 29.4(26) . 6
C311 C321 C333 154.1(29) 6 6
P3 C321 C333 91.2(29) . 6
C333 C322 C321 106.8(54) 6 .
C321 C323 C311 67.6(50) . 6
C331 C331 C332 62.6(32) 6 .
C331 C331 C333 145.5(35) 6 .
C332 C331 C333 94.5(54) . .
C331 C331 P3 67.9(27) 6 .
C332 C331 P3 104.9(51) . .
C333 C331 P3 96.7(37) . .
C331 C332 C331 54.7(64) . 6
C322 C333 C331 105.0(63) 6 .
C322 C333 C321 43.8(39) 6 6
C331 C333 C321 62.2(35) . 6
C3 O1 C 125.8(54) . .
C2 C O1 133.0(60) . .
O1 C3 C4 114.8(54) . .

loop_
_geom_bond_atom_site_label_1
_geom_bond_atom_site_label_2
_geom_bond_distance
_geom_bond_site_symmetry_2
Se1 Cu8 2.386(2) .
Se1 Cu13 2.436(2) .
Se1 Cu12 2.468(2) .
Se1 Cu7 2.519(2) .
Se1 Cu6 2.573(2) .
Se2 Cu11 2.4505(15) 5_554
Se2 Cu11 2.4506(15) 2_554
Se2 Cu2 2.518(2) .
Se2 Cu3 2.520(2) .
Se2 Cu5 2.522(2) 6
Se2 Cu5 2.522(2) .
Se2 Cu1 2.875(3) .
Se3 Cu9 2.440(2) .
Se3 Cu6 2.461(2) 6
Se3 Cu6 2.461(2) .
Se3 Cu13 2.537(2) 6
Se3 Cu13 2.537(2) .
Se3 Cu15 2.631(3) .
Se4 Cu3 2.388(2) .
Se4 Cu5 2.462(2) 5_554
Se4 Cu5 2.462(2) 2_554
Se4 Cu12 2.5947(13) 6
Se4 Cu12 2.5947(13) .
Se4 Cu9 2.718(2) .
Se5 Cu4 2.347(2) .
Se5 Cu7 2.406(2) 2_554
Se5 Cu5 2.4484(14) .
Se5 Cu12 2.528(2) .
Se5 Cu14 2.584(2) 2_554
Se6 Cu2 2.352(2) .
Se6 Cu9 2.362(2) .
Se6 Cu8 2.4522(14) 6
Se6 Cu8 2.4523(14) .
Se6 Cu3 2.593(2) .
Se7 Cu1 2.393(2) 5_554
Se7 Cu7 2.398(2) 6
Se7 Cu11 2.446(2) 6
Se7 Cu6 2.470(2) 6
Se7 Cu15 2.714(2) .
Se8 C11 2.024(14) .
Se8 Cu10 2.394(2) .
Se8 Cu11 2.424(2) .
Se8 Cu14 2.476(2) .
Se9 C21 2.057(13) .
Se9 Cu4 2.370(2) .
Se9 Cu10 2.446(2) 2_554
Se9 Cu8 2.509(2) .
Se10 C31 2.02(2) .
Se10 Cu2 2.379(2) .
Se10 Cu10 2.454(2) 5_554
Se10 Cu10 2.454(2) 2_554
Cu1 Se7 2.392(2) 2_554
Cu1 Se7 2.393(2) 5_554
Cu1 Cu15 2.616(3) 5_554
Cu1 Cu11 2.622(2) 5_554
Cu1 Cu11 2.622(2) 2_554
Cu1 Cu6 2.808(3) 5_554
Cu1 Cu6 2.808(3) 2_554
Cu2 Cu3 2.508(2) .
Cu2 Cu10 2.638(2) 5_554
Cu2 Cu10 2.638(2) 2_554
Cu3 Cu5 2.744(2) 6
Cu3 Cu5 2.744(2) .
Cu3 Cu9 2.772(3) .
Cu3 Cu8 2.801(2) .
Cu3 Cu8 2.801(2) 6
Cu3 Cu4 2.939(2) 6
Cu3 Cu4 2.939(2) .
Cu3 Cu12 2.952(2) 6
Cu4 Cu10 2.607(2) 2_554
Cu4 Cu8 2.650(2) .
Cu4 Cu5 2.673(2) .
Cu4 Cu12 2.714(2) .
Cu4 Cu11 2.880(2) 2_554
Cu5 Se4 2.462(2) 5_554
Cu5 Cu12 2.553(2) .
Cu5 Cu5 2.620(2) 6
Cu5 Cu7 2.650(2) 2_554
Cu5 Cu12 2.724(2) 2_554
Cu5 Cu11 2.731(2) 2_554
Cu6 Se7 2.470(2) 6
Cu6 Cu7 2.485(2) .
Cu6 Cu13 2.550(2) .
Cu6 Cu15 2.568(2) .
Cu6 Cu9 2.670(2) .
Cu6 Cu1 2.808(3) 5_554
Cu6 Cu6 2.918(3) 6
Cu7 Se7 2.398(2) 6
Cu7 Se5 2.406(2) 2_554
Cu7 Cu12 2.563(2) .
Cu7 Cu14 2.633(2) .
Cu7 Cu5 2.650(2) 2_554
Cu7 Cu11 2.710(2) .
Cu8 Cu9 2.676(2) .
Cu8 Cu12 2.759(2) .
Cu8 Cu13 2.770(2) .
Cu9 Cu13 2.629(2) 6
Cu9 Cu13 2.629(2) .
Cu9 Cu6 2.670(2) 6
Cu9 Cu8 2.676(2) 6
Cu10 Se9 2.446(2) 2_554
Cu10 Se10 2.454(2) 5_554
Cu10 Cu4 2.607(2) 2_554
Cu10 Cu2 2.638(2) 5_554
Cu11 Se7 2.446(2) 6
Cu11 Se2 2.4505(15) 5_554
Cu11 Cu14 2.538(2) .
Cu11 Cu1 2.622(2) 5_554
Cu11 Cu5 2.731(2) 2_554
Cu11 Cu4 2.880(2) 2_554
Cu12 Cu5 2.724(2) 2_554
Cu13 P1 2.233(3) .
Cu14 P2 2.235(4) .
Cu14 Se5 2.584(2) 2_554
Cu15 P3 2.227(4) .
Cu15 Cu6 2.568(2) 6
Cu15 Cu1 2.616(3) 5_554
Cu15 Se7 2.714(2) 6
P1 C151 1.70(5) .
P1 C131 1.79(3) .
P1 C161 1.81(6) .
P1 C121 1.81(3) .
P1 C111 2.02(3) .
P1 C141 2.16(5) .
P2 C231 1.84(2) .
P2 C211 1.87(3) .
P2 C221 1.91(3) .
P3 C311 1.90(3) 6
P3 C311 1.90(3) .
P3 C331 1.91(3) .
P3 C331 1.91(3) 6
P3 C321 1.93(3) 6
P3 C321 1.93(3) .
C11 C14 1.50(2) .
C11 C13 1.54(2) .
C11 C12 1.55(2) .
C21 C24B 1.48(4) .
C21 C24A 1.48(3) .
C21 C22A 1.50(3) .
C21 C23B 1.50(4) .
C21 C22B 1.51(4) .
C21 C23A 1.58(4) .
C22A C22B 1.23(4) .
C22A C23B 1.69(5) .
C22B C24A 1.67(5) .
C23A C23B 1.11(5) .
C23A C24B 1.83(5) .
C24A C24B 1.06(4) .
C31 C33 1.49(4) .
C31 C32 1.50(3) .
C31 C32 1.50(3) 6
C111 C153 1.07(5) .
C111 C113 1.50(5) .
C111 C112 1.68(4) .
C111 C151 1.83(6) .
C112 C153 0.62(5) .
C112 C151 1.99(6) .
C113 C162 1.54(7) .
C121 C151 1.25(6) .
C121 C122 1.46(4) .
C121 C123 1.57(4) .
C121 C141 1.95(5) .
C121 C142 1.98(6) .
C122 C142 0.53(5) .
C122 C141 1.41(5) .
C123 C152 1.07(6) .
C123 C151 1.78(7) .
C131 C161 1.02(6) .
C131 C163 1.27(7) .
C131 C133 1.58(5) .
C131 C132 1.59(7) .
C132 C163 0.64(8) .
C132 C161 1.28(7) .
C132 C162 1.90(9) .
C133 C161 1.82(7) .
C141 C143 1.49(7) .
C141 C142 1.52(6) .
C143 C143 1.41(13) 6
C151 C152 1.53(8) .
C151 C153 1.76(7) .
C161 C162 1.40(8) .
C161 C163 1.41(8) .
C211 C213 1.46(4) .
C211 C212 1.54(3) .
C221 C223 1.53(4) .
C221 C222 1.87(6) .
C222 C223 1.13(6) .
C231 C232 1.52(3) .
C231 C233 1.62(4) .
C311 C312 1.56(5) .
C311 C311 1.59(9) 6
C311 C313 1.64(13) .
C311 C321 1.70(7) 6
C311 C323 1.77(8) 6
C312 C311 1.56(5) 6
C313 C313 1.83(22) 6
C321 C323 1.12(8) .
C321 C322 1.48(7) .
C321 C311 1.70(7) 6
C321 C333 2.05(10) 6
C322 C333 1.05(7) 6
C323 C311 1.77(8) 6
C331 C331 1.44(17) 6
C331 C332 1.56(10) .
C331 C333 1.89(10) .
C332 C331 1.56(10) 6
C333 C322 1.05(7) 6
C333 C321 2.05(10) 6
O1 C3 1.26(6) .
O1 C 1.48(6) .
C C2 1.43(7) .
C3 C4 1.64(8) .
